data_4035831
loop_
_publ_author_name
'Mancuso, Raffaella'
'Pomelli, Christian S.'
'Chiappetta, Piera'
'Gioia, Katia F.'
'Maner, Asif'
'Marino, Nadia'
'Veltri, Lucia'
'Chiappe, Cinzia'
'Gabriele, Bartolo'

_publ_section_title
;
 Divergent Syntheses of ( Z)-3-Alkylideneisobenzofuran-1(3 H)-ones and 1
 H-Isochromen-1-ones by Copper-Catalyzed Cycloisomerization of
 2-Alkynylbenzoic Acids in Ionic Liquids.
;
_journal_issue 12
_journal_name_full 'The Journal of organic chemistry'
_journal_page_first 6673
_journal_page_last 6680
_journal_paper_doi 10.1021/acs.joc.8b00923
_journal_volume 83
_journal_year 2018
_chemical_formula_moiety 'C15 H10 O2'
_chemical_formula_sum 'C15 H10 O2'
_chemical_formula_weight 222.23
_space_group_crystal_system monoclinic
_space_group_IT_number 14
_space_group_name_Hall '-P 2ybc'
_space_group_name_H-M_alt 'P 1 21/c 1'
_atom_sites_solution_hydrogens geom
_atom_sites_solution_primary direct
_atom_sites_solution_secondary difmap
_audit_creation_method SHELXL-2013
_cell_angle_alpha 90
_cell_angle_beta 96.304(3)
_cell_angle_gamma 90
_cell_formula_units_Z 12
_cell_length_a 13.1964(10)
_cell_length_b 17.5953(12)
_cell_length_c 14.6919(10)
_cell_measurement_reflns_used 9403
_cell_measurement_temperature 296(2)
_cell_measurement_theta_max 23.17
_cell_measurement_theta_min 2.28
_cell_volume 3390.8(4)
_computing_cell_refinement 'Bruker SAINT'
_computing_data_collection 'Bruker APEX2'
_computing_data_reduction 'Bruker SAINT'
_computing_molecular_graphics 'Bruker SHELXTL'
_computing_publication_material 'Bruker SHELXTL'
_computing_structure_refinement 'SHELXL-2013 (Sheldrick 2013)'
_computing_structure_solution 'SHELXS-97 (Sheldrick 2008)'
_diffrn_ambient_temperature 296(2)
_diffrn_measured_fraction_theta_full 0.786
_diffrn_measured_fraction_theta_max 0.998
_diffrn_measurement_device_type 'Bruker APEX-II CCD'
_diffrn_measurement_method '\f and \w scans'
_diffrn_radiation_type MoK\a
_diffrn_radiation_wavelength 0.71073
_diffrn_reflns_av_R_equivalents 0.0258
_diffrn_reflns_av_unetI/netI 0.0124
_diffrn_reflns_Laue_measured_fraction_full 0.786
_diffrn_reflns_Laue_measured_fraction_max 0.998
_diffrn_reflns_limit_h_max 14
_diffrn_reflns_limit_h_min -14
_diffrn_reflns_limit_k_max 19
_diffrn_reflns_limit_k_min -19
_diffrn_reflns_limit_l_max 16
_diffrn_reflns_limit_l_min -16
_diffrn_reflns_number 46972
_diffrn_reflns_point_group_measured_fraction_full 0.786
_diffrn_reflns_point_group_measured_fraction_max 0.998
_diffrn_reflns_theta_full 25.242
_diffrn_reflns_theta_max 23.200
_diffrn_reflns_theta_min 1.552
_exptl_absorpt_coefficient_mu 0.086
_exptl_absorpt_correction_T_max 0.7449
_exptl_absorpt_correction_T_min 0.6939
_exptl_absorpt_correction_type multi-scan
_exptl_absorpt_process_details SADABS
_exptl_crystal_colour Colourless
_exptl_crystal_density_diffrn 1.306
_exptl_crystal_description Polyhedral
_exptl_crystal_F_000 1392
_exptl_crystal_size_max 0.250
_exptl_crystal_size_mid 0.180
_exptl_crystal_size_min 0.100
_refine_diff_density_max 0.192
_refine_diff_density_min -0.165
_refine_diff_density_rms 0.054
_refine_ls_extinction_coef 0.0048(8)
_refine_ls_extinction_expression Fc^*^=kFc[1+0.001xFc^2^\l^3^/sin(2\q)]^-1/4^
_refine_ls_extinction_method SHELXL
_refine_ls_goodness_of_fit_ref 1.110
_refine_ls_hydrogen_treatment constr
_refine_ls_matrix_type full
_refine_ls_number_parameters 461
_refine_ls_number_reflns 4831
_refine_ls_number_restraints 0
_refine_ls_restrained_S_all 1.110
_refine_ls_R_factor_all 0.0420
_refine_ls_R_factor_gt 0.0320
_refine_ls_shift/su_max 0.000
_refine_ls_shift/su_mean 0.000
_refine_ls_structure_factor_coef Fsqd
_refine_ls_weighting_details 'w=1/[\s^2^(Fo^2^)+(0.0612P)^2^+0.2857P] where P=(Fo^2^+2Fc^2^)/3'
_refine_ls_weighting_scheme calc
_refine_ls_wR_factor_gt 0.0891
_refine_ls_wR_factor_ref 0.1067
_reflns_Friedel_coverage 0.000
_reflns_number_gt 4061
_reflns_number_total 4831
_reflns_threshold_expression 'I > 2\s(I)'
_cod_data_source_file jo8b00923_si_003.cif
_cod_data_source_block BG_11
_cod_depositor_comments
;
The following automatic conversions were performed:

data item '_atom_sites_solution_primary' value 'DIRECT' was changed
to 'direct' in accordance with the
/home/data/users/saulius/crontab/automatic-downloads/current/ACS/lib/dictionaries/cif_core.dic
dictionary named 'cif_core.dic' version 2.4.2 last updated on
2011-04-26.

data item '_exptl_absorpt_correction_type' value 'MULTI-SCAN' was
changed to 'multi-scan' in accordance with the
/home/data/users/saulius/crontab/automatic-downloads/current/ACS/lib/dictionaries/cif_core.dic
dictionary named 'cif_core.dic' version 2.4.2 last updated on
2011-04-26.

data item '_atom_sites_solution_secondary' value 'DIFFMAP' was
changed to 'difmap'.

Automatic conversion script
Id: cif_fix_values 6909 2019-04-08 15:41:33Z antanas 
;
_cod_original_sg_symbol_H-M 'P 21/c'
_cod_database_code 4035831
_shelx_space_group_comment
;
The symmetry employed for this shelxl refinement is uniquely defined
by the following loop, which should always be used as a source of
symmetry information in preference to the above space-group names.
They are only intended as comments.
;
_shelx_estimated_absorpt_t_min 0.979
_shelx_estimated_absorpt_t_max 0.991
_shelxl_version_number 2013-4

loop_
_space_group_symop_operation_xyz
'x, y, z'
'-x, y+1/2, -z+1/2'
'-x, -y, -z'
'x, -y-1/2, z-1/2'

loop_
_atom_site_label
_atom_site_type_symbol
_atom_site_fract_x
_atom_site_fract_y
_atom_site_fract_z
_atom_site_U_iso_or_equiv
_atom_site_adp_type
_atom_site_occupancy
_atom_site_site_symmetry_order
_atom_site_calc_flag
_atom_site_refinement_flags_posn
_atom_site_refinement_flags_adp
O1 O 0.14028(9) 0.17938(7) 0.51388(10) 0.0984(4) Uani 1 1 d . .
O2 O 0.03296(8) 0.09917(5) 0.57462(7) 0.0652(3) Uani 1 1 d . .
C1 C 0.12883(12) 0.12002(9) 0.55107(11) 0.0664(4) Uani 1 1 d . .
C2 C 0.19984(11) 0.05889(8) 0.57996(9) 0.0552(4) Uani 1 1 d . .
C3 C 0.30287(12) 0.05249(9) 0.57112(10) 0.0643(4) Uani 1 1 d . .
H3A H 0.3380 0.0909 0.5444 0.077 Uiso 1 1 calc R U
C4 C 0.35130(13) -0.01308(9) 0.60363(11) 0.0691(4) Uani 1 1 d . .
H4A H 0.4204 -0.0195 0.5987 0.083 Uiso 1 1 calc R U
C5 C 0.29770(14) -0.06950(9) 0.64368(11) 0.0725(5) Uani 1 1 d . .
H5A H 0.3323 -0.1129 0.6659 0.087 Uiso 1 1 calc R U
C6 C 0.19517(13) -0.06345(8) 0.65169(10) 0.0651(4) Uani 1 1 d . .
H6A H 0.1602 -0.1021 0.6781 0.078 Uiso 1 1 calc R U
C7 C 0.14541(11) 0.00240(8) 0.61898(9) 0.0531(4) Uani 1 1 d . .
C8 C 0.03938(11) 0.02721(8) 0.61538(9) 0.0553(4) Uani 1 1 d . .
C9 C -0.04138(12) -0.00806(8) 0.64304(9) 0.0597(4) Uani 1 1 d . .
H9A H -0.0273 -0.0556 0.6692 0.072 Uiso 1 1 calc R U
C10 C -0.14833(12) 0.01503(8) 0.63941(9) 0.0584(4) Uani 1 1 d . .
C11 C -0.18654(12) 0.08452(9) 0.60455(10) 0.0642(4) Uani 1 1 d . .
H11A H -0.1425 0.1194 0.5821 0.077 Uiso 1 1 calc R U
C12 C -0.28834(13) 0.10221(10) 0.60293(11) 0.0738(5) Uani 1 1 d . .
H12A H -0.3123 0.1485 0.5789 0.089 Uiso 1 1 calc R U
C13 C -0.35516(13) 0.05177(12) 0.63662(12) 0.0813(5) Uani 1 1 d . .
H13A H -0.4237 0.0642 0.6358 0.098 Uiso 1 1 calc R U
C14 C -0.31993(14) -0.01673(12) 0.67129(12) 0.0825(5) Uani 1 1 d . .
H14A H -0.3647 -0.0509 0.6940 0.099 Uiso 1 1 calc R U
C15 C -0.21776(13) -0.03528(10) 0.67257(10) 0.0716(5) Uani 1 1 d . .
H15A H -0.1949 -0.0821 0.6959 0.086 Uiso 1 1 calc R U
O3 O 0.47262(10) 0.14998(7) 0.45899(11) 0.1001(5) Uani 1 1 d . .
O4 O 0.58165(7) 0.23822(5) 0.41811(7) 0.0642(3) Uani 1 1 d . .
C16 C 0.48380(12) 0.21105(9) 0.42598(12) 0.0699(4) Uani 1 1 d . .
C17 C 0.41155(11) 0.26884(8) 0.38739(10) 0.0602(4) Uani 1 1 d . .
C18 C 0.30593(12) 0.26918(10) 0.37932(12) 0.0767(5) Uani 1 1 d . .
H18A H 0.2693 0.2284 0.3993 0.092 Uiso 1 1 calc R U
C19 C 0.25746(13) 0.33276(11) 0.34025(12) 0.0807(5) Uani 1 1 d . .
H19A H 0.1866 0.3351 0.3337 0.097 Uiso 1 1 calc R U
C20 C 0.31279(13) 0.39313(11) 0.31065(11) 0.0744(5) Uani 1 1 d . .
H20A H 0.2781 0.4352 0.2846 0.089 Uiso 1 1 calc R U
C21 C 0.41744(12) 0.39263(9) 0.31875(10) 0.0651(4) Uani 1 1 d . .
H21A H 0.4539 0.4334 0.2984 0.078 Uiso 1 1 calc R U
C22 C 0.46701(11) 0.32917(8) 0.35835(9) 0.0532(4) Uani 1 1 d . .
C23 C 0.57519(11) 0.31017(8) 0.37754(9) 0.0539(4) Uani 1 1 d . .
C24 C 0.65726(11) 0.34961(8) 0.36176(9) 0.0555(4) Uani 1 1 d . .
H24A H 0.6432 0.3967 0.3344 0.067 Uiso 1 1 calc R U
C25 C 0.76559(11) 0.33196(8) 0.37988(9) 0.0513(3) Uani 1 1 d . .
C26 C 0.80478(11) 0.26495(8) 0.42065(10) 0.0572(4) Uani 1 1 d . .
H26A H 0.7603 0.2279 0.4377 0.069 Uiso 1 1 calc R U
C27 C 0.90835(11) 0.25302(9) 0.43601(10) 0.0623(4) Uani 1 1 d . .
H27A H 0.9330 0.2079 0.4630 0.075 Uiso 1 1 calc R U
C28 C 0.97583(12) 0.30700(9) 0.41186(10) 0.0641(4) Uani 1 1 d . .
H28A H 1.0457 0.2988 0.4231 0.077 Uiso 1 1 calc R U
C29 C 0.93933(12) 0.37310(9) 0.37105(11) 0.0677(4) Uani 1 1 d . .
H29A H 0.9846 0.4096 0.3541 0.081 Uiso 1 1 calc R U
C30 C 0.83570(11) 0.38562(8) 0.35510(10) 0.0602(4) Uani 1 1 d . .
H30A H 0.8120 0.4307 0.3273 0.072 Uiso 1 1 calc R U
O5 O 0.84220(9) -0.01553(6) 0.03621(9) 0.0892(4) Uani 1 1 d . .
O6 O 0.73202(7) 0.06995(5) 0.08277(7) 0.0640(3) Uani 1 1 d . .
C31 C 0.83017(12) 0.04438(9) 0.07199(11) 0.0647(4) Uani 1 1 d . .
C32 C 0.90208(11) 0.10224(8) 0.11119(10) 0.0577(4) Uani 1 1 d . .
C33 C 1.00746(12) 0.10451(10) 0.11599(11) 0.0698(4) Uani 1 1 d . .
H33A H 1.0443 0.0651 0.0931 0.084 Uiso 1 1 calc R U
C34 C 1.05526(13) 0.16756(11) 0.15607(11) 0.0755(5) Uani 1 1 d . .
H34A H 1.1259 0.1711 0.1603 0.091 Uiso 1 1 calc R U
C35 C 0.99962(13) 0.22584(10) 0.19021(11) 0.0743(5) Uani 1 1 d . .
H35A H 1.0341 0.2677 0.2171 0.089 Uiso 1 1 calc R U
C36 C 0.89504(12) 0.22365(9) 0.18556(10) 0.0662(4) Uani 1 1 d . .
H36A H 0.8586 0.2629 0.2092 0.079 Uiso 1 1 calc R U
C37 C 0.84574(11) 0.16072(8) 0.14419(9) 0.0548(4) Uani 1 1 d . .
C38 C 0.73816(11) 0.14075(8) 0.12638(9) 0.0565(4) Uani 1 1 d . .
C39 C 0.65569(12) 0.17883(9) 0.14546(10) 0.0602(4) Uani 1 1 d . .
H39A H 0.6695 0.2250 0.1750 0.072 Uiso 1 1 calc R U
C40 C 0.54730(12) 0.16036(9) 0.12792(9) 0.0592(4) Uani 1 1 d . .
C41 C 0.47672(13) 0.21496(11) 0.14788(12) 0.0790(5) Uani 1 1 d . .
H41A H 0.4996 0.2612 0.1731 0.095 Uiso 1 1 calc R U
C42 C 0.37310(15) 0.20170(13) 0.13087(15) 0.0965(6) Uani 1 1 d . .
H42A H 0.3272 0.2390 0.1447 0.116 Uiso 1 1 calc R U
C43 C 0.33762(14) 0.13390(13) 0.09377(13) 0.0892(6) Uani 1 1 d . .
H43A H 0.2679 0.1252 0.0819 0.107 Uiso 1 1 calc R U
C44 C 0.40586(14) 0.07922(11) 0.07448(12) 0.0823(5) Uani 1 1 d . .
H44A H 0.3822 0.0329 0.0501 0.099 Uiso 1 1 calc R U
C45 C 0.50895(13) 0.09196(9) 0.09074(11) 0.0721(5) Uani 1 1 d . .
H45A H 0.5540 0.0542 0.0767 0.087 Uiso 1 1 calc R U

loop_
_atom_site_aniso_label
_atom_site_aniso_U_11
_atom_site_aniso_U_22
_atom_site_aniso_U_33
_atom_site_aniso_U_23
_atom_site_aniso_U_13
_atom_site_aniso_U_12
O1 0.0771(9) 0.0686(8) 0.1536(12) 0.0468(8) 0.0309(8) 0.0053(6)
O2 0.0623(7) 0.0541(6) 0.0805(7) 0.0126(5) 0.0139(5) -0.0010(5)
C1 0.0634(10) 0.0565(9) 0.0809(10) 0.0111(8) 0.0151(8) -0.0030(7)
C2 0.0632(9) 0.0502(8) 0.0521(8) -0.0001(6) 0.0069(7) -0.0014(7)
C3 0.0661(10) 0.0631(10) 0.0644(9) -0.0001(7) 0.0097(7) -0.0043(8)
C4 0.0654(10) 0.0733(11) 0.0683(10) -0.0054(8) 0.0067(8) 0.0076(8)
C5 0.0853(12) 0.0659(10) 0.0660(10) 0.0022(8) 0.0064(9) 0.0176(9)
C6 0.0873(12) 0.0539(9) 0.0550(9) 0.0054(7) 0.0125(8) 0.0016(8)
C7 0.0672(9) 0.0497(8) 0.0429(7) -0.0032(6) 0.0077(6) -0.0017(7)
C8 0.0711(10) 0.0482(8) 0.0471(8) 0.0007(6) 0.0087(7) -0.0055(7)
C9 0.0759(11) 0.0550(8) 0.0491(8) 0.0000(7) 0.0102(7) -0.0080(7)
C10 0.0696(10) 0.0622(9) 0.0441(8) -0.0053(7) 0.0098(7) -0.0132(7)
C11 0.0665(10) 0.0691(10) 0.0585(9) -0.0024(7) 0.0136(7) -0.0113(8)
C12 0.0714(11) 0.0824(12) 0.0680(10) -0.0043(8) 0.0095(8) -0.0030(9)
C13 0.0646(11) 0.1091(15) 0.0704(11) -0.0107(10) 0.0085(9) -0.0135(10)
C14 0.0776(13) 0.1027(15) 0.0685(11) -0.0031(10) 0.0137(9) -0.0366(11)
C15 0.0786(12) 0.0773(11) 0.0591(9) 0.0025(8) 0.0083(8) -0.0229(9)
O3 0.0757(8) 0.0639(8) 0.1650(13) 0.0304(8) 0.0320(8) -0.0034(6)
O4 0.0546(6) 0.0526(6) 0.0869(7) 0.0105(5) 0.0154(5) 0.0000(4)
C16 0.0605(10) 0.0574(10) 0.0948(12) 0.0036(9) 0.0212(8) -0.0053(8)
C17 0.0530(9) 0.0623(9) 0.0666(9) -0.0045(7) 0.0118(7) -0.0017(7)
C18 0.0582(10) 0.0854(12) 0.0884(12) -0.0010(10) 0.0170(8) -0.0075(9)
C19 0.0493(10) 0.1126(15) 0.0804(12) -0.0026(11) 0.0075(8) 0.0069(10)
C20 0.0665(11) 0.0911(12) 0.0651(10) 0.0067(9) 0.0052(8) 0.0169(9)
C21 0.0631(10) 0.0716(10) 0.0607(9) 0.0055(8) 0.0076(7) 0.0040(8)
C22 0.0528(8) 0.0590(9) 0.0483(8) -0.0039(6) 0.0075(6) 0.0005(7)
C23 0.0592(9) 0.0510(8) 0.0519(8) -0.0007(6) 0.0087(6) -0.0015(7)
C24 0.0583(9) 0.0542(8) 0.0542(8) 0.0041(6) 0.0069(7) -0.0008(7)
C25 0.0548(9) 0.0550(8) 0.0443(7) -0.0016(6) 0.0065(6) -0.0043(6)
C26 0.0557(9) 0.0573(9) 0.0593(9) 0.0072(7) 0.0104(7) -0.0047(7)
C27 0.0595(10) 0.0671(9) 0.0607(9) 0.0079(7) 0.0078(7) 0.0042(7)
C28 0.0528(9) 0.0805(11) 0.0591(9) -0.0002(8) 0.0072(7) -0.0032(8)
C29 0.0617(10) 0.0719(11) 0.0708(10) 0.0023(8) 0.0136(8) -0.0173(8)
C30 0.0651(10) 0.0578(9) 0.0580(9) 0.0062(7) 0.0078(7) -0.0068(7)
O5 0.0836(9) 0.0599(7) 0.1286(11) -0.0166(7) 0.0317(7) 0.0044(6)
O6 0.0632(7) 0.0544(6) 0.0759(7) -0.0035(5) 0.0151(5) 0.0022(5)
C31 0.0655(10) 0.0559(10) 0.0757(10) 0.0047(8) 0.0214(8) 0.0077(8)
C32 0.0611(9) 0.0583(9) 0.0549(8) 0.0096(7) 0.0115(7) 0.0054(7)
C33 0.0653(11) 0.0748(11) 0.0714(10) 0.0106(8) 0.0166(8) 0.0116(8)
C34 0.0579(10) 0.0965(13) 0.0721(11) 0.0089(10) 0.0068(8) -0.0030(9)
C35 0.0739(12) 0.0857(12) 0.0624(10) -0.0037(8) 0.0035(8) -0.0119(9)
C36 0.0727(11) 0.0718(10) 0.0544(9) -0.0032(7) 0.0088(7) 0.0012(8)
C37 0.0607(9) 0.0587(9) 0.0455(8) 0.0081(6) 0.0087(6) 0.0035(7)
C38 0.0651(10) 0.0548(9) 0.0504(8) 0.0056(7) 0.0108(7) 0.0055(7)
C39 0.0672(10) 0.0598(9) 0.0543(8) 0.0007(7) 0.0097(7) 0.0060(7)
C40 0.0632(10) 0.0664(10) 0.0494(8) 0.0024(7) 0.0118(7) 0.0080(7)
C41 0.0724(12) 0.0870(12) 0.0790(11) -0.0190(9) 0.0152(9) 0.0137(9)
C42 0.0727(13) 0.1151(16) 0.1045(15) -0.0193(13) 0.0232(11) 0.0245(11)
C43 0.0618(11) 0.1220(17) 0.0860(12) -0.0121(12) 0.0180(9) 0.0004(11)
C44 0.0702(12) 0.0907(13) 0.0890(12) -0.0101(10) 0.0215(9) -0.0075(10)
C45 0.0675(11) 0.0694(11) 0.0823(11) -0.0030(9) 0.0206(8) 0.0047(8)

loop_
_atom_type_symbol
_atom_type_description
_atom_type_scat_dispersion_real
_atom_type_scat_dispersion_imag
_atom_type_scat_source
C C 0.0033 0.0016 'International Tables Vol C Tables 4.2.6.8 and 6.1.1.4'
H H 0.0000 0.0000 'International Tables Vol C Tables 4.2.6.8 and 6.1.1.4'
O O 0.0106 0.0060 'International Tables Vol C Tables 4.2.6.8 and 6.1.1.4'

loop_
_geom_angle_atom_site_label_1
_geom_angle_atom_site_label_2
_geom_angle_atom_site_label_3
_geom_angle
C1 O2 C8 109.26(11)
O1 C1 O2 120.40(14)
O1 C1 C2 131.87(15)
O2 C1 C2 107.73(12)
C3 C2 C7 122.62(13)
C3 C2 C1 129.70(13)
C7 C2 C1 107.67(13)
C4 C3 C2 117.28(14)
C3 C4 C5 120.48(15)
C6 C5 C4 122.24(15)
C5 C6 C7 117.80(14)
C2 C7 C6 119.57(14)
C2 C7 C8 107.95(12)
C6 C7 C8 132.47(14)
C9 C8 O2 122.57(14)
C9 C8 C7 130.06(14)
O2 C8 C7 107.38(11)
C8 C9 C10 131.20(14)
C11 C10 C15 117.20(15)
C11 C10 C9 124.30(13)
C15 C10 C9 118.50(15)
C12 C11 C10 121.07(15)
C11 C12 C13 120.59(17)
C14 C13 C12 119.66(17)
C13 C14 C15 120.16(16)
C14 C15 C10 121.32(17)
C16 O4 C23 109.42(11)
O3 C16 O4 119.94(15)
O3 C16 C17 132.64(15)
O4 C16 C17 107.41(13)
C22 C17 C18 122.11(15)
C22 C17 C16 107.96(13)
C18 C17 C16 129.92(15)
C19 C18 C17 117.02(16)
C18 C19 C20 121.01(16)
C21 C20 C19 121.84(16)
C20 C21 C22 117.66(15)
C17 C22 C21 120.35(14)
C17 C22 C23 107.65(12)
C21 C22 C23 131.99(13)
C24 C23 O4 122.35(13)
C24 C23 C22 130.09(13)
O4 C23 C22 107.56(11)
C23 C24 C25 131.19(14)
C26 C25 C30 117.24(13)
C26 C25 C24 124.59(13)
C30 C25 C24 118.17(13)
C27 C26 C25 120.89(13)
C28 C27 C26 120.79(14)
C29 C28 C27 119.50(15)
C28 C29 C30 120.25(14)
C29 C30 C25 121.33(14)
C31 O6 C38 109.32(11)
O5 C31 O6 120.21(15)
O5 C31 C32 132.32(15)
O6 C31 C32 107.47(12)
C33 C32 C37 122.29(15)
C33 C32 C31 130.01(14)
C37 C32 C31 107.68(13)
C34 C33 C32 117.09(15)
C33 C34 C35 120.99(16)
C36 C35 C34 121.99(16)
C35 C36 C37 117.59(15)
C32 C37 C36 120.03(14)
C32 C37 C38 107.88(13)
C36 C37 C38 132.09(14)
C39 C38 O6 122.41(14)
C39 C38 C37 129.95(14)
O6 C38 C37 107.65(12)
C38 C39 C40 131.03(15)
C41 C40 C45 117.14(15)
C41 C40 C39 118.28(15)
C45 C40 C39 124.56(14)
C42 C41 C40 121.12(18)
C43 C42 C41 120.40(18)
C44 C43 C42 119.33(18)
C43 C44 C45 120.72(18)
C44 C45 C40 121.28(16)

loop_
_geom_bond_atom_site_label_1
_geom_bond_atom_site_label_2
_geom_bond_distance
O1 C1 1.1960(17)
O2 C1 1.3968(18)
O2 C8 1.3991(17)
C1 C2 1.459(2)
C2 C3 1.385(2)
C2 C7 1.3867(19)
C3 C4 1.379(2)
C4 C5 1.387(2)
C5 C6 1.375(2)
C6 C7 1.391(2)
C7 C8 1.461(2)
C8 C9 1.335(2)
C9 C10 1.464(2)
C10 C11 1.398(2)
C10 C15 1.399(2)
C11 C12 1.377(2)
C12 C13 1.381(2)
C13 C14 1.370(3)
C14 C15 1.385(2)
O3 C16 1.1946(18)
O4 C16 1.3935(18)
O4 C23 1.3978(17)
C16 C17 1.465(2)
C17 C22 1.383(2)
C17 C18 1.386(2)
C18 C19 1.382(2)
C19 C20 1.386(2)
C20 C21 1.373(2)
C21 C22 1.389(2)
C22 C23 1.463(2)
C23 C24 1.328(2)
C24 C25 1.459(2)
C25 C26 1.3958(19)
C25 C30 1.3979(19)
C26 C27 1.377(2)
C27 C28 1.375(2)
C28 C29 1.371(2)
C29 C30 1.380(2)
O5 C31 1.1963(18)
O6 C31 1.3966(18)
O6 C38 1.3991(17)
C31 C32 1.466(2)
C32 C33 1.385(2)
C32 C37 1.388(2)
C33 C34 1.376(2)
C34 C35 1.387(2)
C35 C36 1.375(2)
C36 C37 1.390(2)
C37 C38 1.458(2)
C38 C39 1.334(2)
C39 C40 1.462(2)
C40 C41 1.392(2)
C40 C45 1.394(2)
C41 C42 1.383(3)
C42 C43 1.372(3)
C43 C44 1.369(3)
C44 C45 1.374(2)
